data_7157460
loop_
_publ_author_name
'Sarkar, Parantap'
'Inaba, Yuya'
'Shirakura, Hayato'
'Yoneda, Tomoki'
'Inokuma, Yasuhide'

_publ_section_title
;
 Modular synthesis of oligoacetylacetones via site-selective silylation of
 acetylacetone derivatives.
;
_journal_issue 17
_journal_name_full 'Organic &amp; biomolecular chemistry'
_journal_page_first 3297
_journal_page_last 3302
_journal_paper_doi 10.1039/d0ob00501k
_journal_volume 18
_journal_year 2020
_chemical_formula_moiety 'C34 H50 O8'
_chemical_formula_sum 'C34 H50 O8'
_chemical_formula_weight 586.74
_space_group_crystal_system triclinic
_space_group_IT_number 2
_space_group_name_Hall '-P 1'
_space_group_name_H-M_alt 'P -1'
_atom_sites_solution_hydrogens geom
_audit_creation_method SHELXL-2018/3
_cell_angle_alpha 103.164(3)
_cell_angle_beta 95.845(2)
_cell_angle_gamma 95.145(2)
_cell_formula_units_Z 1
_cell_length_a 7.3875(2)
_cell_length_b 9.2832(3)
_cell_length_c 11.5913(3)
_cell_measurement_reflns_used 6794
_cell_measurement_temperature 123(2)
_cell_measurement_theta_max 29.5420
_cell_measurement_theta_min 3.1200
_cell_volume 764.77(4)
_computing_cell_refinement 'CrysAlisPro 1.171.39.43a (Rigaku OD, 2018)'
_computing_data_collection 'CrysAlisPro 1.171.39.43a (Rigaku OD, 2018)'
_computing_data_reduction 'CrysAlisPro 1.171.39.43a (Rigaku OD, 2018)'
_computing_molecular_graphics 'Yadokari-XG 2009 (Wakita Nemoto et al., 2009)'
_computing_publication_material 'Yadokari-XG 2009 (Wakita Nemoto et al., 2009)'
_computing_structure_refinement 'SHELXL-2018/3 (Sheldrick, 2018)'
_computing_structure_solution 'SHELXT 2018/2 (Sheldrick, 2018)'
_diffrn_ambient_temperature 123(2)
_diffrn_detector 'CCD plate'
_diffrn_measured_fraction_theta_full 0.999
_diffrn_measured_fraction_theta_max 0.993
_diffrn_measurement_device 'four-circle diffractometer'
_diffrn_measurement_device_type 'XtaLAB AFC11 (RCD3): quarter-chi single'
_diffrn_radiation_monochromator mirror
_diffrn_radiation_probe x-ray
_diffrn_radiation_type MoK\a
_diffrn_radiation_wavelength 0.71073
_diffrn_reflns_av_R_equivalents 0.0226
_diffrn_reflns_av_unetI/netI 0.0215
_diffrn_reflns_Laue_measured_fraction_full 0.999
_diffrn_reflns_Laue_measured_fraction_max 0.993
_diffrn_reflns_limit_h_max 9
_diffrn_reflns_limit_h_min -9
_diffrn_reflns_limit_k_max 11
_diffrn_reflns_limit_k_min -11
_diffrn_reflns_limit_l_max 14
_diffrn_reflns_limit_l_min -14
_diffrn_reflns_number 12777
_diffrn_reflns_point_group_measured_fraction_full 0.999
_diffrn_reflns_point_group_measured_fraction_max 0.993
_diffrn_reflns_theta_full 25.242
_diffrn_reflns_theta_max 26.993
_diffrn_reflns_theta_min 2.269
_diffrn_source 'Rotating-anode X-ray tube (dual wavelength)'
_diffrn_source_type 'Rigaku (Mo) X-ray DW Source'
_exptl_absorpt_coefficient_mu 0.089
_exptl_absorpt_correction_T_max 1.00000
_exptl_absorpt_correction_T_min 0.76417
_exptl_absorpt_correction_type multi-scan
_exptl_absorpt_process_details
;
CrysAlisPro 1.171.39.43a (Rigaku Oxford Diffraction, 2018)
Empirical absorption correction using spherical harmonics,
 implemented in SCALE3 ABSPACK scaling algorithm.
;
_exptl_crystal_colour colorless
_exptl_crystal_density_diffrn 1.274
_exptl_crystal_density_method 'not measured'
_exptl_crystal_description plate
_exptl_crystal_F_000 318
_exptl_crystal_size_max 0.700
_exptl_crystal_size_mid 0.380
_exptl_crystal_size_min 0.040
_refine_diff_density_max 0.359
_refine_diff_density_min -0.156
_refine_diff_density_rms 0.038
_refine_ls_extinction_method none
_refine_ls_goodness_of_fit_ref 1.046
_refine_ls_hydrogen_treatment constr
_refine_ls_matrix_type full
_refine_ls_number_parameters 193
_refine_ls_number_reflns 3318
_refine_ls_number_restraints 0
_refine_ls_restrained_S_all 1.046
_refine_ls_R_factor_all 0.0397
_refine_ls_R_factor_gt 0.0350
_refine_ls_shift/su_max 0.000
_refine_ls_shift/su_mean 0.000
_refine_ls_structure_factor_coef Fsqd
_refine_ls_weighting_details 'w=1/[\s^2^(Fo^2^)+(0.0439P)^2^+0.2657P] where P=(Fo^2^+2Fc^2^)/3'
_refine_ls_weighting_scheme calc
_refine_ls_wR_factor_gt 0.0904
_refine_ls_wR_factor_ref 0.0932
_reflns_Friedel_coverage 0.000
_reflns_number_gt 2958
_reflns_number_total 3318
_reflns_threshold_expression 'I > 2\s(I)'
_cod_data_source_file d0ob00501k3.cif
_cod_data_source_block Compound8
_cod_depositor_comments 'Adding full bibliography for 7157456--7157460.cif.'
_cod_database_code 7157460
_shelx_shelxl_version_number 2018/3
_shelx_space_group_comment
;
The symmetry employed for this shelxl refinement is uniquely defined
by the following loop, which should always be used as a source of
symmetry information in preference to the above space-group names.
They are only intended as comments.
;
_shelx_estimated_absorpt_t_min 0.940
_shelx_estimated_absorpt_t_max 0.996

loop_
_space_group_symop_operation_xyz
'x, y, z'
'-x, -y, -z'

loop_
_atom_site_label
_atom_site_type_symbol
_atom_site_fract_x
_atom_site_fract_y
_atom_site_fract_z
_atom_site_U_iso_or_equiv
_atom_site_adp_type
_atom_site_occupancy
_atom_site_site_symmetry_order
_atom_site_calc_flag
_atom_site_refinement_flags_posn
_atom_site_refinement_flags_adp
_atom_site_refinement_flags_occupancy
_atom_site_disorder_assembly
_atom_site_disorder_group
C1 C 0.21412(17) 0.36090(15) 0.83658(13) 0.0317(3) Uani 1 1 d . . . . .
H1 H 0.185827 0.342563 0.913138 0.048 Uiso 1 1 calc R U . . .
H2 H 0.178919 0.269645 0.773426 0.048 Uiso 1 1 calc R U . . .
H3 H 0.145924 0.440381 0.818149 0.048 Uiso 1 1 calc R U . . .
C2 C 0.41582(15) 0.40702(12) 0.84427(10) 0.0196(2) Uani 1 1 d . . . . .
C3 C 0.54179(14) 0.28217(12) 0.81778(9) 0.0174(2) Uani 1 1 d . . . . .
C4 C 0.50253(14) 0.22040(12) 0.68161(9) 0.0165(2) Uani 1 1 d . . . . .
C5 C 0.60140(14) 0.30277(12) 0.60331(9) 0.0177(2) Uani 1 1 d . . . . .
H4 H 0.729439 0.278913 0.604670 0.021 Uiso 1 1 calc R U . . .
H5 H 0.604476 0.411371 0.635825 0.021 Uiso 1 1 calc R U . . .
C6 C 0.50869(14) 0.26136(12) 0.47512(9) 0.0179(2) Uani 1 1 d . . . . .
H6 H 0.583547 0.309464 0.425110 0.022 Uiso 1 1 calc R U . . .
H7 H 0.500044 0.152161 0.443635 0.022 Uiso 1 1 calc R U . . .
C7 C 0.31839(14) 0.31034(11) 0.46764(9) 0.0155(2) Uani 1 1 d . . . . .
C8 C 0.17831(14) 0.23004(11) 0.35915(9) 0.0144(2) Uani 1 1 d . . . . .
C9 C 0.12351(13) 0.07659(11) 0.38424(9) 0.0145(2) Uani 1 1 d . . . . .
C10 C 0.00084(14) 0.07232(11) 0.47988(9) 0.0155(2) Uani 1 1 d . . . . .
H8 H -0.125479 0.084225 0.448925 0.019 Uiso 1 1 calc R U . . .
H9 H 0.043372 0.156861 0.549394 0.019 Uiso 1 1 calc R U . . .
C11 C 0.74197(15) 0.34723(13) 0.85715(10) 0.0222(2) Uani 1 1 d . . . . .
H10 H 0.762527 0.382463 0.944323 0.033 Uiso 1 1 calc R U . . .
H11 H 0.770018 0.430737 0.820711 0.033 Uiso 1 1 calc R U . . .
H12 H 0.821708 0.270202 0.831647 0.033 Uiso 1 1 calc R U . . .
C12 C 0.49071(17) 0.16054(13) 0.88303(10) 0.0240(2) Uani 1 1 d . . . . .
H13 H 0.575435 0.084764 0.869189 0.036 Uiso 1 1 calc R U . . .
H14 H 0.365291 0.114235 0.852671 0.036 Uiso 1 1 calc R U . . .
H15 H 0.498826 0.205048 0.968871 0.036 Uiso 1 1 calc R U . . .
C13 C 0.01193(14) 0.31830(12) 0.35207(10) 0.0173(2) Uani 1 1 d . . . . .
H16 H -0.048266 0.324129 0.425238 0.021 Uiso 1 1 calc R U . . .
H17 H 0.054418 0.421111 0.348208 0.021 Uiso 1 1 calc R U . . .
C14 C -0.12677(16) 0.24528(13) 0.24271(10) 0.0229(2) Uani 1 1 d . . . . .
H18 H -0.178306 0.146171 0.250310 0.027 Uiso 1 1 calc R U . . .
H19 H -0.228698 0.307060 0.238916 0.027 Uiso 1 1 calc R U . . .
C15 C -0.03768(18) 0.22768(14) 0.12775(11) 0.0269(3) Uani 1 1 d . . . . .
H20 H -0.128577 0.174636 0.059087 0.032 Uiso 1 1 calc R U . . .
H21 H 0.001394 0.327372 0.115520 0.032 Uiso 1 1 calc R U . . .
C16 C 0.12759(17) 0.14128(13) 0.13251(10) 0.0236(2) Uani 1 1 d . . . . .
H22 H 0.187526 0.138690 0.059581 0.028 Uiso 1 1 calc R U . . .
H23 H 0.085853 0.037372 0.133821 0.028 Uiso 1 1 calc R U . . .
C17 C 0.26712(15) 0.21105(12) 0.24267(9) 0.0184(2) Uani 1 1 d . . . . .
H24 H 0.321823 0.309584 0.235766 0.022 Uiso 1 1 calc R U . . .
H25 H 0.366819 0.147005 0.245782 0.022 Uiso 1 1 calc R U . . .
O1 O 0.47829(12) 0.53650(9) 0.86985(8) 0.0271(2) Uani 1 1 d . . . . .
O2 O 0.39003(11) 0.11313(9) 0.63852(7) 0.02262(19) Uani 1 1 d . . . . .
O3 O 0.27657(11) 0.40836(9) 0.54526(7) 0.02336(19) Uani 1 1 d . . . . .
O4 O 0.17989(11) -0.03465(8) 0.33041(7) 0.02153(18) Uani 1 1 d . . . . .

loop_
_atom_site_aniso_label
_atom_site_aniso_U_11
_atom_site_aniso_U_22
_atom_site_aniso_U_33
_atom_site_aniso_U_23
_atom_site_aniso_U_13
_atom_site_aniso_U_12
C1 0.0214(6) 0.0294(7) 0.0424(7) 0.0017(6) 0.0074(5) 0.0065(5)
C2 0.0229(5) 0.0194(5) 0.0169(5) 0.0040(4) 0.0038(4) 0.0044(4)
C3 0.0179(5) 0.0149(5) 0.0187(5) 0.0030(4) 0.0013(4) 0.0017(4)
C4 0.0145(5) 0.0146(5) 0.0199(5) 0.0027(4) 0.0010(4) 0.0042(4)
C5 0.0157(5) 0.0173(5) 0.0194(5) 0.0036(4) 0.0014(4) 0.0006(4)
C6 0.0172(5) 0.0181(5) 0.0181(5) 0.0034(4) 0.0032(4) 0.0012(4)
C7 0.0184(5) 0.0117(5) 0.0174(5) 0.0062(4) 0.0033(4) 0.0000(4)
C8 0.0164(5) 0.0122(5) 0.0155(5) 0.0049(4) 0.0029(4) 0.0013(4)
C9 0.0148(5) 0.0138(5) 0.0149(5) 0.0046(4) -0.0003(4) 0.0006(4)
C10 0.0163(5) 0.0129(5) 0.0189(5) 0.0062(4) 0.0037(4) 0.0013(4)
C11 0.0185(5) 0.0238(6) 0.0213(5) 0.0013(4) -0.0017(4) 0.0016(4)
C12 0.0311(6) 0.0196(6) 0.0219(6) 0.0068(4) 0.0031(4) 0.0028(5)
C13 0.0185(5) 0.0146(5) 0.0201(5) 0.0064(4) 0.0020(4) 0.0035(4)
C14 0.0214(5) 0.0218(6) 0.0261(6) 0.0091(5) -0.0022(4) 0.0035(4)
C15 0.0334(6) 0.0264(6) 0.0207(6) 0.0084(5) -0.0048(5) 0.0036(5)
C16 0.0316(6) 0.0235(6) 0.0159(5) 0.0049(4) 0.0026(4) 0.0033(5)
C17 0.0223(5) 0.0176(5) 0.0168(5) 0.0061(4) 0.0059(4) 0.0015(4)
O1 0.0328(5) 0.0171(4) 0.0320(5) 0.0050(3) 0.0078(4) 0.0039(3)
O2 0.0221(4) 0.0191(4) 0.0235(4) 0.0025(3) -0.0001(3) -0.0041(3)
O3 0.0248(4) 0.0189(4) 0.0233(4) -0.0017(3) 0.0013(3) 0.0059(3)
O4 0.0294(4) 0.0142(4) 0.0228(4) 0.0048(3) 0.0086(3) 0.0054(3)

loop_
_atom_type_symbol
_atom_type_description
_atom_type_scat_dispersion_real
_atom_type_scat_dispersion_imag
_atom_type_scat_source
C C 0.0033 0.0016 'International Tables Vol C Tables 4.2.6.8 and 6.1.1.4'
H H 0.0000 0.0000 'International Tables Vol C Tables 4.2.6.8 and 6.1.1.4'
O O 0.0106 0.0060 'International Tables Vol C Tables 4.2.6.8 and 6.1.1.4'

loop_
_geom_angle_atom_site_label_1
_geom_angle_atom_site_label_2
_geom_angle_atom_site_label_3
_geom_angle
_geom_angle_site_symmetry_1
_geom_angle_site_symmetry_3
_geom_angle_publ_flag
O1 C2 C1 121.56(10) . . ?
O1 C2 C3 120.89(10) . . ?
C1 C2 C3 117.55(10) . . ?
C11 C3 C12 110.12(9) . . ?
C11 C3 C4 111.86(9) . . ?
C12 C3 C4 110.58(9) . . ?
C11 C3 C2 109.90(9) . . ?
C12 C3 C2 110.12(9) . . ?
C4 C3 C2 104.12(8) . . ?
O2 C4 C5 121.19(10) . . ?
O2 C4 C3 120.94(10) . . ?
C5 C4 C3 117.79(9) . . ?
C4 C5 C6 111.76(9) . . ?
C7 C6 C5 110.95(9) . . ?
O3 C7 C6 121.09(9) . . ?
O3 C7 C8 120.85(9) . . ?
C6 C7 C8 118.05(9) . . ?
C17 C8 C7 110.69(8) . . ?
C17 C8 C13 110.23(8) . . ?
C7 C8 C13 109.98(8) . . ?
C17 C8 C9 110.42(8) . . ?
C7 C8 C9 103.99(8) . . ?
C13 C8 C9 111.37(8) . . ?
O4 C9 C10 121.76(9) . . ?
O4 C9 C8 121.04(9) . . ?
C10 C9 C8 117.18(8) . . ?
C9 C10 C10 112.09(11) . 2_556 ?
C14 C13 C8 111.53(9) . . ?
C15 C14 C13 111.18(9) . . ?
C16 C15 C14 111.35(9) . . ?
C15 C16 C17 111.98(9) . . ?
C16 C17 C8 111.79(9) . . ?

loop_
_geom_bond_atom_site_label_1
_geom_bond_atom_site_label_2
_geom_bond_distance
_geom_bond_site_symmetry_2
_geom_bond_publ_flag
C1 C2 1.5009(16) . ?
C2 O1 1.2066(14) . ?
C2 C3 1.5470(15) . ?
C3 C11 1.5287(15) . ?
C3 C12 1.5362(15) . ?
C3 C4 1.5391(15) . ?
C4 O2 1.2134(13) . ?
C4 C5 1.5143(15) . ?
C5 C6 1.5199(14) . ?
C6 C7 1.5160(14) . ?
C7 O3 1.2112(13) . ?
C7 C8 1.5420(14) . ?
C8 C17 1.5418(14) . ?
C8 C13 1.5426(14) . ?
C8 C9 1.5449(14) . ?
C9 O4 1.2107(13) . ?
C9 C10 1.5067(14) . ?
C10 C10 1.5179(19) 2_556 ?
C13 C14 1.5283(15) . ?
C14 C15 1.5279(17) . ?
C15 C16 1.5228(17) . ?
C16 C17 1.5323(15) . ?

loop_
_geom_torsion_atom_site_label_1
_geom_torsion_atom_site_label_2
_geom_torsion_atom_site_label_3
_geom_torsion_atom_site_label_4
_geom_torsion
_geom_torsion_site_symmetry_1
_geom_torsion_site_symmetry_2
_geom_torsion_site_symmetry_3
_geom_torsion_site_symmetry_4
_geom_torsion_publ_flag
O1 C2 C3 C11 13.04(14) . . . . ?
C1 C2 C3 C11 -167.13(10) . . . . ?
O1 C2 C3 C12 134.52(11) . . . . ?
C1 C2 C3 C12 -45.65(13) . . . . ?
O1 C2 C3 C4 -106.92(11) . . . . ?
C1 C2 C3 C4 72.91(12) . . . . ?
C11 C3 C4 O2 147.14(10) . . . . ?
C12 C3 C4 O2 24.01(14) . . . . ?
C2 C3 C4 O2 -94.24(11) . . . . ?
C11 C3 C4 C5 -36.04(12) . . . . ?
C12 C3 C4 C5 -159.17(9) . . . . ?
C2 C3 C4 C5 82.58(11) . . . . ?
O2 C4 C5 C6 14.75(14) . . . . ?
C3 C4 C5 C6 -162.06(9) . . . . ?
C4 C5 C6 C7 64.65(11) . . . . ?
C5 C6 C7 O3 21.80(14) . . . . ?
C5 C6 C7 C8 -157.28(9) . . . . ?
O3 C7 C8 C17 136.32(10) . . . . ?
C6 C7 C8 C17 -44.60(12) . . . . ?
O3 C7 C8 C13 14.26(13) . . . . ?
C6 C7 C8 C13 -166.66(9) . . . . ?
O3 C7 C8 C9 -105.10(11) . . . . ?
C6 C7 C8 C9 73.98(11) . . . . ?
C17 C8 C9 O4 13.51(13) . . . . ?
C7 C8 C9 O4 -105.26(11) . . . . ?
C13 C8 C9 O4 136.33(10) . . . . ?
C17 C8 C9 C10 -167.74(9) . . . . ?
C7 C8 C9 C10 73.49(10) . . . . ?
C13 C8 C9 C10 -44.92(12) . . . . ?
O4 C9 C10 C10 14.53(16) . . . 2_556 ?
C8 C9 C10 C10 -164.20(10) . . . 2_556 ?
C17 C8 C13 C14 55.46(11) . . . . ?
C7 C8 C13 C14 177.78(8) . . . . ?
C9 C8 C13 C14 -67.47(11) . . . . ?
C8 C13 C14 C15 -56.51(12) . . . . ?
C13 C14 C15 C16 55.58(13) . . . . ?
C14 C15 C16 C17 -54.55(13) . . . . ?
C15 C16 C17 C8 54.28(12) . . . . ?
C7 C8 C17 C16 -176.04(9) . . . . ?
C13 C8 C17 C16 -54.13(11) . . . . ?
C9 C8 C17 C16 69.35(11) . . . . ?
